data_7042887
loop_
_publ_author_name
'Huang, Chuanbing'
'Du, Shizhen'
'Solan, Gregory'
'Sun, Yang'
'Sun, Wen Hua'

_publ_section_title
;
 From Polyethylene Waxes to HDPE using a \a,\a'-Bis(arylimino)-
 2,3:5,6-bis(pentamethylene)pyridyl-Chromium(III) Chloride Pre-catalyst in
 Ethylene Polymerisation
;
_journal_name_full 'Dalton Trans.'
_journal_paper_doi 10.1039/C7DT01077J
_journal_year 2017
_chemical_formula_moiety 'C31 H35 Cl3 Cr N3'
_chemical_formula_sum 'C31 H35 Cl3 Cr N3'
_chemical_formula_weight 607.97
_chemical_name_systematic
;
 ? 
;
_space_group_crystal_system monoclinic
_space_group_IT_number 14
_space_group_name_Hall '-P 2yn'
_space_group_name_H-M_alt 'P 1 21/n 1'
_symmetry_space_group_name_Hall '-P 2yn'
_symmetry_space_group_name_H-M 'P 1 21/n 1'
_atom_sites_solution_hydrogens geom
_atom_sites_solution_primary direct
_atom_sites_solution_secondary difmap
_audit_creation_date 2017-01-18
_audit_creation_method
;
Olex2 1.2
(compiled 2016.11.30 svn.r3356 for OlexSys, GUI svn.r5269)
;
_audit_update_record
;
2017-03-19 deposited with the CCDC.
2017-05-04 downloaded from the CCDC.
;
_cell_angle_alpha 90.00
_cell_angle_beta 105.28(3)
_cell_angle_gamma 90.00
_cell_formula_units_Z 4
_cell_length_a 13.671(3)
_cell_length_b 13.380(3)
_cell_length_c 16.481(3)
_cell_measurement_reflns_used 8593
_cell_measurement_temperature 173.1500
_cell_measurement_theta_max 27.4754
_cell_measurement_theta_min 1.5442
_cell_volume 2908.1(11)
_computing_cell_refinement 'CrystalClear (Rigaku Inc., 2007)'
_computing_data_collection 'CrystalClear (Rigaku Inc., 2007)'
_computing_data_reduction 'CrystalClear (Rigaku Inc., 2007)'
_computing_molecular_graphics 'Olex2 (Dolomanov et al., 2009)'
_computing_publication_material 'Olex2 (Dolomanov et al., 2009)'
_computing_structure_refinement 'ShelXL (Sheldrick, 2015)'
_computing_structure_solution
;
????
;
_diffrn_ambient_temperature 173.1500
_diffrn_detector_area_resol_mean 28.5714
_diffrn_measured_fraction_theta_full 99.9000
_diffrn_measured_fraction_theta_max 27.4754
_diffrn_measurement_details
;
scan:
    Number of images: 360
               Slice: -110.0000 - 70.0000
         Image width: 0.5000
            Exp time: 10.0000
       Rotation axis: Omega
               Omega: 0.0000
                 Chi: 45.0000
                 Phi: 0.0000
                 XTD: 44.8707
              2theta: -19.9301
scan:
    Number of images: 346
               Slice: -110.0000 - 63.0000
         Image width: 0.5000
            Exp time: 10.0000
       Rotation axis: Omega
               Omega: 0.0000
                 Chi: 45.0000
                 Phi: 180.0000
                 XTD: 44.8707
              2theta: -19.9301
scan:
    Number of images: 278
               Slice: -76.2500 - 62.7500
         Image width: 0.5000
            Exp time: 10.0000
       Rotation axis: Omega
               Omega: 0.0000
                 Chi: 45.0000
                 Phi: 270.0000
                 XTD: 44.8707
              2theta: -19.9301
;
_diffrn_measurement_device
;
Saturn724+ (2x2 bin mode)
;
_diffrn_measurement_device_details
;
AFC10: Fixed Chi 2 circle
;
_diffrn_measurement_device_type 'Bruker P4'
_diffrn_orient_matrix_type d*Trek
_diffrn_orient_matrix_UB_11 0.0569
_diffrn_orient_matrix_UB_12 -0.0296
_diffrn_orient_matrix_UB_13 0.0404
_diffrn_orient_matrix_UB_21 -0.0087
_diffrn_orient_matrix_UB_22 -0.0652
_diffrn_orient_matrix_UB_23 -0.0356
_diffrn_orient_matrix_UB_31 0.0519
_diffrn_orient_matrix_UB_32 0.0115
_diffrn_orient_matrix_UB_33 -0.0336
_diffrn_radiation_detector CCD
_diffrn_radiation_type 'Mo K\a'
_diffrn_radiation_wavelength 0.710747
_diffrn_reflns_av_R_equivalents 0.0422
_diffrn_reflns_av_unetI/netI 0.0302
_diffrn_reflns_limit_h_max 17
_diffrn_reflns_limit_h_min -17
_diffrn_reflns_limit_k_max 17
_diffrn_reflns_limit_k_min -17
_diffrn_reflns_limit_l_max 21
_diffrn_reflns_limit_l_min -19
_diffrn_reflns_number 30864
_diffrn_reflns_theta_full 27.51
_diffrn_reflns_theta_max 27.51
_diffrn_reflns_theta_min 1.73
_diffrn_source 'Rotating Anode'
_diffrn_source_current 24.0000
_diffrn_source_power 1.2000
_diffrn_source_voltage 50.0000
_exptl_absorpt_coefficient_mu 0.695
_exptl_absorpt_correction_T_max 1.00000
_exptl_absorpt_correction_T_min 0.87335
_exptl_crystal_colour yellow
_exptl_crystal_colour_primary yellow
_exptl_crystal_density_diffrn 1.389
_exptl_crystal_density_method 'not measured'
_exptl_crystal_description block
_exptl_crystal_F_000 1268
_exptl_crystal_size_max 0.416
_exptl_crystal_size_mid 0.342
_exptl_crystal_size_min 0.218
_platon_squeeze_details
;
;
_refine_diff_density_max 0.589
_refine_diff_density_min -0.330
_refine_diff_density_rms 0.062
_refine_ls_extinction_method none
_refine_ls_goodness_of_fit_ref 1.165
_refine_ls_hydrogen_treatment constr
_refine_ls_matrix_type full
_refine_ls_number_parameters 347
_refine_ls_number_reflns 6649
_refine_ls_number_restraints 0
_refine_ls_restrained_S_all 1.165
_refine_ls_R_factor_all 0.0552
_refine_ls_R_factor_gt 0.0512
_refine_ls_shift/su_max 0.000
_refine_ls_shift/su_mean 0.000
_refine_ls_structure_factor_coef Fsqd
_refine_ls_weighting_details 'calc w=1/[\s^2^(Fo^2^)+(0.0441P)^2^+2.8755P] where P=(Fo^2^+2Fc^2^)/3'
_refine_ls_weighting_scheme calc
_refine_ls_wR_factor_gt 0.1163
_refine_ls_wR_factor_ref 0.1189
_reflns_number_gt 6315
_reflns_number_total 6649
_reflns_threshold_expression >2sigma(I)
_cod_data_source_file c7dt01077j1.cif
_cod_data_source_block Cr1
_cod_original_cell_volume 2908.0(10)
_cod_database_code 7042887
_diffrn_number_total 6965
_olex2_refinement_description
;
1. Fixed Uiso
 At 1.2 times of:
  All C(H) groups, All C(H,H) groups
 At 1.5 times of:
  All C(H,H,H) groups
2.a Secondary CH2 refined with riding coordinates:
 C13(H13A,H13B), C3(H3A,H3B), C10(H10A,H10B), C6(H6A,H6B), C4(H4A,H4B),
 C12(H12A,H12B), C5(H5A,H5B), C11(H11A,H11B)
2.b Aromatic/amide H refined with riding coordinates:
 C8(H8), C25(H25), C26(H26), C24(H24), C20(H20), C18(H18), C19(H19)
2.c Idealised Me refined as rotating group:
 C21A(H21A,H21B,H21C), C27A(H27A,H27B,H27C), C17A(H17A,H17B,H17C), C23A(H23A,
 H23B,H23C)
;
_olex2_submission_special_instructions 'No special instructions were received'

loop_
_space_group_symop_id
_space_group_symop_operation_xyz
1 'x, y, z'
2 '-x+1/2, y+1/2, -z+1/2'
3 '-x, -y, -z'
4 'x-1/2, -y-1/2, z-1/2'

loop_
_atom_site_label
_atom_site_type_symbol
_atom_site_fract_x
_atom_site_fract_y
_atom_site_fract_z
_atom_site_U_iso_or_equiv
_atom_site_adp_type
_atom_site_occupancy
_atom_site_calc_flag
_atom_site_refinement_flags_posn
Cr1 Cr 0.48483(3) 0.34807(3) 0.21349(2) 0.02156(10) Uani 1 d .
Cl3 Cl 0.60388(5) 0.42433(5) 0.31888(4) 0.03089(14) Uani 1 d .
Cl2 Cl 0.51370(5) 0.19324(5) 0.27769(4) 0.03277(15) Uani 1 d .
Cl1 Cl 0.43950(5) 0.49919(5) 0.14041(4) 0.03231(15) Uani 1 d .
N1 N 0.37966(14) 0.29573(15) 0.11368(12) 0.0231(4) Uani 1 d .
N3 N 0.35154(15) 0.35552(14) 0.25481(12) 0.0237(4) Uani 1 d .
C2 C 0.52059(18) 0.28129(18) 0.05663(14) 0.0247(5) Uani 1 d .
C8 C 0.23616(19) 0.2484(2) -0.02793(15) 0.0315(5) Uani 1 d .
H8 H 0.1869 0.2311 -0.0765 0.038 Uiso 1 calc R
N2 N 0.57301(14) 0.30810(15) 0.13101(12) 0.0230(4) Uani 1 d .
C9 C 0.20468(18) 0.27966(18) 0.04157(15) 0.0272(5) Uani 1 d .
C16 C 0.68285(18) 0.3079(2) 0.15039(14) 0.0261(5) Uani 1 d .
C1 C 0.40954(18) 0.27121(18) 0.04487(14) 0.0245(5) Uani 1 d .
C14 C 0.26913(18) 0.33599(18) 0.19688(15) 0.0256(5) Uani 1 d .
C15 C 0.28214(17) 0.30242(17) 0.11468(15) 0.0241(5) Uani 1 d .
C13 C 0.16402(19) 0.3531(2) 0.20636(18) 0.0348(6) Uani 1 d .
H13A H 0.1676 0.3787 0.2621 0.042 Uiso 1 calc R
H13B H 0.1267 0.2907 0.1991 0.042 Uiso 1 calc R
C17 C 0.7354(2) 0.3976(2) 0.14955(16) 0.0319(5) Uani 1 d .
C7 C 0.33721(19) 0.2418(2) -0.02850(15) 0.0297(5) Uani 1 d .
C27 C 0.32952(19) 0.29464(19) 0.38964(16) 0.0281(5) Uani 1 d .
C3 C 0.5635(2) 0.2724(2) -0.01816(15) 0.0334(6) Uani 1 d .
H3A H 0.6347 0.2905 -0.0002 0.040 Uiso 1 calc R
H3B H 0.5300 0.3216 -0.0594 0.040 Uiso 1 calc R
C21A C 0.6790(2) 0.1176(2) 0.16524(18) 0.0378(6) Uani 1 d .
H21A H 0.6489 0.1121 0.2115 0.057 Uiso 1 calc GR
H21B H 0.7266 0.0641 0.1679 0.057 Uiso 1 calc GR
H21C H 0.6270 0.1137 0.1132 0.057 Uiso 1 calc GR
C21 C 0.73315(19) 0.2163(2) 0.17007(15) 0.0299(5) Uani 1 d .
C25 C 0.3540(2) 0.4076(2) 0.50760(17) 0.0352(6) Uani 1 d .
H25 H 0.3579 0.4185 0.5641 0.042 Uiso 1 calc R
C26 C 0.3343(2) 0.3134(2) 0.47397(16) 0.0328(6) Uani 1 d .
H26 H 0.3240 0.2611 0.5080 0.039 Uiso 1 calc R
C24 C 0.3680(2) 0.4856(2) 0.45759(17) 0.0350(6) Uani 1 d .
H24 H 0.3796 0.5494 0.4805 0.042 Uiso 1 calc R
C22 C 0.34773(18) 0.37460(19) 0.34076(15) 0.0258(5) Uani 1 d .
C10 C 0.09283(19) 0.2845(2) 0.03507(17) 0.0362(6) Uani 1 d .
H10A H 0.0773 0.2365 0.0740 0.043 Uiso 1 calc R
H10B H 0.0558 0.2647 -0.0213 0.043 Uiso 1 calc R
C20 C 0.8391(2) 0.2167(2) 0.19385(16) 0.0371(6) Uani 1 d .
H20 H 0.8742 0.1570 0.2082 0.044 Uiso 1 calc R
C27A C 0.3011(3) 0.1915(2) 0.35609(19) 0.0414(7) Uani 1 d .
H27A H 0.3183 0.1442 0.4014 0.062 Uiso 1 calc GR
H27B H 0.3374 0.1754 0.3152 0.062 Uiso 1 calc GR
H27C H 0.2295 0.1888 0.3302 0.062 Uiso 1 calc GR
C17A C 0.6819(2) 0.4944(2) 0.1217(2) 0.0423(7) Uani 1 d .
H17A H 0.6374 0.4866 0.0663 0.063 Uiso 1 calc GR
H17B H 0.7309 0.5455 0.1209 0.063 Uiso 1 calc GR
H17C H 0.6430 0.5130 0.1600 0.063 Uiso 1 calc GR
C23 C 0.36520(19) 0.47120(19) 0.37327(16) 0.0295(5) Uani 1 d .
C18 C 0.8411(2) 0.3939(2) 0.17334(17) 0.0412(7) Uani 1 d .
H18 H 0.8780 0.4524 0.1738 0.049 Uiso 1 calc R
C6 C 0.3639(2) 0.1996(2) -0.10455(17) 0.0409(7) Uani 1 d .
H6A H 0.3829 0.2539 -0.1363 0.049 Uiso 1 calc R
H6B H 0.3046 0.1672 -0.1403 0.049 Uiso 1 calc R
C4 C 0.5556(2) 0.1715(2) -0.06236(18) 0.0407(7) Uani 1 d .
H4A H 0.5744 0.1801 -0.1148 0.049 Uiso 1 calc R
H4B H 0.6042 0.1261 -0.0274 0.049 Uiso 1 calc R
C12 C 0.1093(2) 0.4299(2) 0.1386(2) 0.0489(8) Uani 1 d .
H12A H 0.0597 0.4658 0.1601 0.059 Uiso 1 calc R
H12B H 0.1588 0.4782 0.1306 0.059 Uiso 1 calc R
C23A C 0.3762(3) 0.5594(2) 0.31996(18) 0.0406(7) Uani 1 d .
H23A H 0.3384 0.6148 0.3329 0.061 Uiso 1 calc GR
H23B H 0.3509 0.5423 0.2616 0.061 Uiso 1 calc GR
H23C H 0.4465 0.5774 0.3313 0.061 Uiso 1 calc GR
C19 C 0.8920(2) 0.3047(3) 0.19619(18) 0.0430(7) Uani 1 d .
H19 H 0.9625 0.3041 0.2133 0.052 Uiso 1 calc R
C5 C 0.4513(2) 0.1239(2) -0.08145(19) 0.0420(7) Uani 1 d .
H5A H 0.4456 0.0861 -0.0326 0.050 Uiso 1 calc R
H5B H 0.4445 0.0772 -0.1277 0.050 Uiso 1 calc R
C11 C 0.0557(2) 0.3861(3) 0.0535(2) 0.0476(8) Uani 1 d .
H11A H -0.0161 0.3813 0.0498 0.057 Uiso 1 calc R
H11B H 0.0634 0.4321 0.0101 0.057 Uiso 1 calc R

loop_
_atom_site_aniso_label
_atom_site_aniso_U_11
_atom_site_aniso_U_22
_atom_site_aniso_U_33
_atom_site_aniso_U_23
_atom_site_aniso_U_13
_atom_site_aniso_U_12
Cr1 0.01904(19) 0.0259(2) 0.01875(18) -0.00032(14) 0.00319(14) -0.00036(14)
Cl3 0.0281(3) 0.0340(3) 0.0265(3) -0.0047(2) 0.0000(2) -0.0041(2)
Cl2 0.0364(3) 0.0291(3) 0.0333(3) 0.0056(2) 0.0100(3) 0.0035(2)
Cl1 0.0356(3) 0.0291(3) 0.0317(3) 0.0064(2) 0.0081(3) 0.0019(2)
N1 0.0188(9) 0.0263(10) 0.0231(9) -0.0006(8) 0.0036(7) -0.0011(8)
N3 0.0239(10) 0.0242(10) 0.0238(10) 0.0000(8) 0.0077(8) 0.0022(8)
C2 0.0246(12) 0.0273(12) 0.0213(11) 0.0018(9) 0.0043(9) 0.0001(9)
C8 0.0279(13) 0.0370(14) 0.0243(12) 0.0012(10) -0.0024(10) -0.0045(11)
N2 0.0214(10) 0.0269(10) 0.0204(9) 0.0012(8) 0.0048(7) -0.0003(8)
C9 0.0232(12) 0.0267(12) 0.0287(12) 0.0039(10) 0.0013(9) -0.0023(9)
C16 0.0203(11) 0.0383(13) 0.0202(11) -0.0031(9) 0.0064(9) -0.0020(10)
C1 0.0246(12) 0.0261(11) 0.0213(11) 0.0004(9) 0.0032(9) -0.0018(9)
C14 0.0232(12) 0.0233(11) 0.0298(12) 0.0000(9) 0.0065(9) 0.0004(9)
C15 0.0207(11) 0.0248(11) 0.0255(11) 0.0019(9) 0.0038(9) -0.0001(9)
C13 0.0230(12) 0.0410(15) 0.0416(15) -0.0103(12) 0.0103(11) -0.0026(11)
C17 0.0293(13) 0.0421(15) 0.0260(12) -0.0031(11) 0.0101(10) -0.0046(11)
C7 0.0308(13) 0.0335(13) 0.0220(11) 0.0006(10) 0.0017(9) -0.0024(10)
C27 0.0279(12) 0.0283(12) 0.0299(12) -0.0020(10) 0.0105(10) -0.0022(10)
C3 0.0301(13) 0.0469(16) 0.0239(12) -0.0015(11) 0.0083(10) -0.0041(11)
C21A 0.0346(15) 0.0381(15) 0.0410(15) 0.0022(12) 0.0106(12) 0.0097(12)
C21 0.0257(12) 0.0444(15) 0.0204(11) -0.0020(10) 0.0075(9) 0.0054(11)
C25 0.0373(15) 0.0416(15) 0.0283(13) -0.0058(11) 0.0114(11) -0.0019(12)
C26 0.0335(14) 0.0390(14) 0.0288(13) 0.0027(11) 0.0134(11) -0.0026(11)
C24 0.0434(15) 0.0307(13) 0.0323(14) -0.0071(11) 0.0123(11) -0.0028(11)
C22 0.0227(11) 0.0306(12) 0.0253(12) -0.0028(10) 0.0085(9) -0.0001(9)
C10 0.0233(13) 0.0495(16) 0.0316(13) 0.0031(12) -0.0002(10) -0.0030(11)
C20 0.0278(13) 0.0589(18) 0.0252(12) -0.0018(12) 0.0082(10) 0.0096(12)
C27A 0.0574(19) 0.0307(14) 0.0426(16) -0.0030(12) 0.0244(14) -0.0108(13)
C17A 0.0414(16) 0.0408(16) 0.0464(17) 0.0006(13) 0.0147(13) -0.0108(13)
C23 0.0300(13) 0.0265(12) 0.0331(13) -0.0024(10) 0.0102(10) 0.0020(10)
C18 0.0342(15) 0.0575(18) 0.0350(14) -0.0077(13) 0.0145(12) -0.0164(13)
C6 0.0353(15) 0.0595(19) 0.0257(13) -0.0097(12) 0.0043(11) -0.0052(13)
C4 0.0385(15) 0.0531(18) 0.0311(14) -0.0118(13) 0.0105(12) 0.0029(13)
C12 0.0286(14) 0.0296(14) 0.088(2) -0.0030(15) 0.0146(15) 0.0026(12)
C23A 0.0600(19) 0.0260(13) 0.0391(15) -0.0010(11) 0.0188(14) 0.0047(12)
C19 0.0217(13) 0.076(2) 0.0329(14) -0.0048(14) 0.0097(11) 0.0001(13)
C5 0.0439(17) 0.0450(16) 0.0388(15) -0.0145(13) 0.0140(13) -0.0050(13)
C11 0.0350(16) 0.0554(19) 0.0537(18) 0.0184(15) 0.0138(13) 0.0169(14)

loop_
_atom_type_symbol
_atom_type_description
_atom_type_scat_dispersion_real
_atom_type_scat_dispersion_imag
_atom_type_scat_source
C C 0.0033 0.0016 'International Tables Vol C Tables 4.2.6.8 and 6.1.1.4'
H H 0.0000 0.0000 'International Tables Vol C Tables 4.2.6.8 and 6.1.1.4'
Cl Cl 0.1484 0.1585 'International Tables Vol C Tables 4.2.6.8 and 6.1.1.4'
Cr Cr 0.3209 0.6236 'International Tables Vol C Tables 4.2.6.8 and 6.1.1.4'
N N 0.0061 0.0033 'International Tables Vol C Tables 4.2.6.8 and 6.1.1.4'

loop_
_geom_angle_atom_site_label_1
_geom_angle_atom_site_label_2
_geom_angle_atom_site_label_3
_geom_angle
Cl3 Cr1 Cl2 92.91(3)
Cl3 Cr1 Cl1 92.53(3)
Cl2 Cr1 Cl1 174.20(3)
N1 Cr1 Cl3 173.47(6)
N1 Cr1 Cl2 93.53(6)
N1 Cr1 Cl1 81.07(6)
N1 Cr1 N3 77.73(8)
N1 Cr1 N2 77.92(8)
N3 Cr1 Cl3 103.68(6)
N3 Cr1 Cl2 87.27(6)
N3 Cr1 Cl1 89.50(6)
N3 Cr1 N2 155.37(8)
N2 Cr1 Cl3 100.93(6)
N2 Cr1 Cl2 90.58(6)
N2 Cr1 Cl1 90.36(6)
C1 N1 Cr1 117.79(15)
C15 N1 Cr1 117.86(16)
C15 N1 C1 123.5(2)
C14 N3 Cr1 114.18(16)
C14 N3 C22 120.4(2)
C22 N3 Cr1 125.37(15)
N2 C2 C1 116.1(2)
N2 C2 C3 124.0(2)
C1 C2 C3 119.5(2)
C7 C8 C9 123.4(2)
C2 N2 Cr1 114.33(16)
C2 N2 C16 119.32(19)
C16 N2 Cr1 126.35(15)
C8 C9 C15 116.3(2)
C8 C9 C10 118.9(2)
C15 C9 C10 124.8(2)
C17 C16 N2 120.0(2)
C17 C16 C21 122.0(2)
C21 C16 N2 118.0(2)
N1 C1 C2 113.3(2)
N1 C1 C7 119.6(2)
C7 C1 C2 127.1(2)
N3 C14 C15 116.4(2)
N3 C14 C13 124.2(2)
C15 C14 C13 119.3(2)
N1 C15 C9 120.0(2)
N1 C15 C14 113.0(2)
C9 C15 C14 127.0(2)
C14 C13 C12 108.6(2)
C16 C17 C17A 122.2(2)
C18 C17 C16 117.6(3)
C18 C17 C17A 120.1(3)
C8 C7 C1 117.0(2)
C8 C7 C6 119.4(2)
C1 C7 C6 123.6(2)
C26 C27 C22 117.8(2)
C26 C27 C27A 118.2(2)
C22 C27 C27A 124.0(2)
C2 C3 C4 118.0(2)
C16 C21 C21A 123.4(2)
C20 C21 C16 118.1(3)
C20 C21 C21A 118.5(2)
C24 C25 C26 119.9(2)
C25 C26 C27 121.2(2)
C25 C24 C23 121.4(2)
C27 C22 N3 118.9(2)
C23 C22 N3 119.4(2)
C23 C22 C27 121.7(2)
C9 C10 C11 114.4(2)
C19 C20 C21 120.6(3)
C24 C23 C22 117.9(2)
C24 C23 C23A 119.6(2)
C22 C23 C23A 122.4(2)
C19 C18 C17 121.0(3)
C7 C6 C5 112.6(2)
C5 C4 C3 114.5(2)
C11 C12 C13 115.6(2)
C20 C19 C18 120.5(3)
C4 C5 C6 113.7(3)
C10 C11 C12 115.3(2)

loop_
_geom_bond_atom_site_label_1
_geom_bond_atom_site_label_2
_geom_bond_distance
Cr1 Cl3 2.2841(9)
Cr1 Cl2 2.3123(8)
Cr1 Cl1 2.3515(8)
Cr1 N1 2.004(2)
Cr1 N3 2.109(2)
Cr1 N2 2.110(2)
N1 C1 1.343(3)
N1 C15 1.341(3)
N3 C14 1.297(3)
N3 C22 1.454(3)
C2 N2 1.297(3)
C2 C1 1.485(3)
C2 C3 1.503(3)
C8 C9 1.390(4)
C8 C7 1.387(4)
N2 C16 1.451(3)
C9 C15 1.412(3)
C9 C10 1.506(3)
C16 C17 1.400(4)
C16 C21 1.401(4)
C1 C7 1.402(3)
C14 C15 1.482(3)
C14 C13 1.503(3)
C13 C12 1.556(4)
C17 C17A 1.499(4)
C17 C18 1.395(4)
C7 C6 1.505(4)
C27 C26 1.397(3)
C27 C22 1.400(3)
C27 C27A 1.500(4)
C3 C4 1.523(4)
C21A C21 1.505(4)
C21 C20 1.397(4)
C25 C26 1.375(4)
C25 C24 1.374(4)
C24 C23 1.393(4)
C22 C23 1.395(3)
C10 C11 1.509(4)
C20 C19 1.377(4)
C23 C23A 1.502(4)
C18 C19 1.383(5)
C6 C5 1.535(4)
C4 C5 1.518(4)
C12 C11 1.519(5)

loop_
_platon_squeeze_void_nr
_platon_squeeze_void_average_x
_platon_squeeze_void_average_y
_platon_squeeze_void_average_z
_platon_squeeze_void_volume
_platon_squeeze_void_count_electrons
_platon_squeeze_void_content
1 0.375 0.048 0.134 31 4 ' '
2 0.625 -0.048 0.866 31 4 ' '
3 0.875 0.452 0.634 31 4 ' '
4 0.125 0.548 0.366 31 4 ' '
